data_7115709
loop_
_publ_author_name
'Murat K. Deliomeroglu'
'Vincent M. Lynch'
'Jonathan L. Sessler'

_publ_section_title
;
 Conformationally switchable non-cyclic tetrapyrrole receptors: synthesis
 of tetrakis(1H-pyrrole-2-carbaldehyde) derivatives and their anion
 binding properties
;
_journal_name_full Chem.Commun.
_journal_page_first 11863
_journal_paper_doi 10.1039/C4cc05903D
_journal_volume 50
_journal_year 2014
_chemical_formula_moiety 'C30 H26 N4 O4, 2 C2 H6 S O'
_chemical_formula_sum 'C34 H38 N4 O6 S2'
_chemical_formula_weight 662.80
_chemical_name_systematic
; 
 ? 
;
_space_group_IT_number 15
_symmetry_cell_setting monoclinic
_symmetry_space_group_name_Hall '-C 2yc'
_symmetry_space_group_name_H-M 'C 1 2/c 1'
_atom_sites_solution_hydrogens geom
_atom_sites_solution_primary direct
_atom_sites_solution_secondary difmap
_audit_creation_method SHELXL-97
_cell_angle_alpha 90.00
_cell_angle_beta 105.708(2)
_cell_angle_gamma 90.00
_cell_formula_units_Z 4
_cell_length_a 22.6373(7)
_cell_length_b 9.5570(3)
_cell_length_c 16.0764(5)
_cell_measurement_reflns_used 9878
_cell_measurement_temperature 153(2)
_cell_measurement_theta_max 27.2
_cell_measurement_theta_min 2.3
_cell_volume 3348.15(18)
_computing_cell_refinement 'Apex II release 2010, Bruker AXS, Inc.'
_computing_data_collection 'Apex II release 2010, Bruker AXS, Inc.'
_computing_data_reduction 'Apex II release 2010, Bruker AXS, Inc.'
_computing_molecular_graphics 'XP SHELXTL/PC, Siemens Analytical'
_computing_publication_material 'XL SHELXTL/PC, Siemens Analytical'
_computing_structure_refinement 'XL SHELXTL/PC, Siemens Analytical'
_computing_structure_solution
;

SIR97 - Altomare A., Burla M.C., Camalli M., Cascarano G.L., Giacovazzo C., 
Guagliardi A., Moliterni A.G.G., Polidori G.,Spagna R.
;
_diffrn_ambient_temperature 153(2)
_diffrn_measured_fraction_theta_full 0.999
_diffrn_measured_fraction_theta_max 0.999
_diffrn_measurement_device_type 'Nonius Kappa CCD with Bruker Apex II detector'
_diffrn_measurement_method '\w and \f-scans'
_diffrn_radiation_monochromator graphite
_diffrn_radiation_source 'fine-focus sealed tube'
_diffrn_radiation_type MoK\a
_diffrn_radiation_wavelength 0.71073
_diffrn_reflns_av_R_equivalents 0.0505
_diffrn_reflns_av_sigmaI/netI 0.0210
_diffrn_reflns_limit_h_max 29
_diffrn_reflns_limit_h_min -29
_diffrn_reflns_limit_k_max 12
_diffrn_reflns_limit_k_min -12
_diffrn_reflns_limit_l_max 20
_diffrn_reflns_limit_l_min -20
_diffrn_reflns_number 52202
_diffrn_reflns_theta_full 27.50
_diffrn_reflns_theta_max 27.50
_diffrn_reflns_theta_min 1.87
_exptl_absorpt_coefficient_mu 0.209
_exptl_absorpt_correction_T_max 1.00
_exptl_absorpt_correction_T_min 0.857
_exptl_absorpt_correction_type multi-scan
_exptl_absorpt_process_details
;
SADABS. Apex II release 2010, Bruker AXS, Inc.
;
_exptl_crystal_colour 'pale yellow'
_exptl_crystal_density_diffrn 1.315
_exptl_crystal_density_method 'not measured'
_exptl_crystal_description plates
_exptl_crystal_F_000 1400
_exptl_crystal_size_max 0.22
_exptl_crystal_size_mid 0.20
_exptl_crystal_size_min 0.14
_refine_diff_density_max 0.324
_refine_diff_density_min -0.252
_refine_diff_density_rms 0.042
_refine_ls_extinction_method none
_refine_ls_goodness_of_fit_ref 1.046
_refine_ls_hydrogen_treatment mixed
_refine_ls_matrix_type full
_refine_ls_number_parameters 259
_refine_ls_number_reflns 3843
_refine_ls_number_restraints 3
_refine_ls_restrained_S_all 1.045
_refine_ls_R_factor_all 0.0512
_refine_ls_R_factor_gt 0.0391
_refine_ls_shift/su_max 0.000
_refine_ls_shift/su_mean 0.000
_refine_ls_structure_factor_coef Fsqd
_refine_ls_weighting_details 'calc w=1/[\s^2^(Fo^2^)+(0.0478P)^2^+3.1524P] where P=(Fo^2^+2Fc^2^)/3'
_refine_ls_weighting_scheme calc
_refine_ls_wR_factor_gt 0.0975
_refine_ls_wR_factor_ref 0.1070
_reflns_number_gt 3155
_reflns_number_total 3843
_reflns_threshold_expression >2sigma(I)
_cod_data_source_file c4cc05903d3.cif
_cod_data_source_block shelxl
_cod_original_sg_symbol_H-M C2/c
_cod_database_code 7115709

loop_
_symmetry_equiv_pos_as_xyz
'x, y, z'
'-x, y, -z+1/2'
'x+1/2, y+1/2, z'
'-x+1/2, y+1/2, -z+1/2'
'-x, -y, -z'
'x, -y, z-1/2'
'-x+1/2, -y+1/2, -z'
'x+1/2, -y+1/2, z-1/2'

loop_
_atom_site_label
_atom_site_type_symbol
_atom_site_fract_x
_atom_site_fract_y
_atom_site_fract_z
_atom_site_U_iso_or_equiv
_atom_site_adp_type
_atom_site_occupancy
_atom_site_symmetry_multiplicity
_atom_site_calc_flag
_atom_site_refinement_flags
_atom_site_disorder_assembly
_atom_site_disorder_group
O1 O 0.07729(6) 0.74015(12) 0.49914(8) 0.0407(3) Uani 1 1 d . . .
O2 O 0.14153(7) 0.38413(14) 0.80511(8) 0.0524(4) Uani 1 1 d . . .
O3 O 0.18359(5) 0.49817(12) 0.62751(7) 0.0376(3) Uani 1 1 d . . .
S1A S 0.22505(7) 0.61578(14) 0.65817(10) 0.0451(3) Uani 0.42 1 d PD A 1
C16A C 0.2303(3) 0.7090(7) 0.5644(5) 0.0742(19) Uani 0.42 1 d PD A 1
H16A H 0.2534 0.6532 0.5328 0.111 Uiso 0.42 1 calc PR A 1
H16B H 0.2514 0.7982 0.5817 0.111 Uiso 0.42 1 calc PR A 1
H16C H 0.1890 0.7269 0.5271 0.111 Uiso 0.42 1 calc PR A 1
C17A C 0.1812(5) 0.7395(8) 0.6972(5) 0.102(3) Uani 0.42 1 d PD A 1
H17A H 0.1452 0.7662 0.6505 0.153 Uiso 0.42 1 calc PR A 1
H17B H 0.2062 0.8226 0.7178 0.153 Uiso 0.42 1 calc PR A 1
H17C H 0.1677 0.6985 0.7448 0.153 Uiso 0.42 1 calc PR A 1
S1B S 0.20883(5) 0.61472(10) 0.69338(7) 0.0406(2) Uani 0.58 1 d PD A 2
C16B C 0.2283(2) 0.7478(4) 0.6268(4) 0.0713(13) Uani 0.58 1 d PD A 2
H16D H 0.2620 0.7148 0.6044 0.107 Uiso 0.58 1 calc PR A 2
H16E H 0.2410 0.8326 0.6612 0.107 Uiso 0.58 1 calc PR A 2
H16F H 0.1924 0.7686 0.5785 0.107 Uiso 0.58 1 calc PR A 2
C17B C 0.14565(19) 0.7010(4) 0.7153(3) 0.0486(9) Uani 0.58 1 d PD A 2
H17D H 0.1158 0.7256 0.6607 0.073 Uiso 0.58 1 calc PR A 2
H17E H 0.1598 0.7864 0.7485 0.073 Uiso 0.58 1 calc PR A 2
H17F H 0.1263 0.6390 0.7487 0.073 Uiso 0.58 1 calc PR A 2
N1 N 0.08626(5) 0.44455(12) 0.47633(7) 0.0203(2) Uani 1 1 d . . .
N2 N 0.12546(5) 0.24926(12) 0.64096(7) 0.0204(2) Uani 1 1 d . . .
C1 C 0.03886(7) 0.67659(16) 0.44469(10) 0.0303(3) Uani 1 1 d . . .
H1 H 0.0050 0.7282 0.4107 0.036 Uiso 1 1 calc R . .
C2 C 0.04089(6) 0.53006(15) 0.42798(9) 0.0244(3) Uani 1 1 d . . .
C3 C 0.00311(7) 0.44887(18) 0.36485(10) 0.0337(4) Uani 1 1 d . . .
H3 H -0.0322 0.4799 0.3221 0.040 Uiso 1 1 calc R . .
C4 C 0.02622(7) 0.31205(17) 0.37495(9) 0.0304(3) Uani 1 1 d . . .
H4 H 0.0096 0.2336 0.3402 0.037 Uiso 1 1 calc R . .
C5 C 0.07790(6) 0.31240(14) 0.44494(8) 0.0199(3) Uani 1 1 d . . .
C6 C 0.11983(6) 0.19292(13) 0.48613(8) 0.0185(3) Uani 1 1 d . . .
C7 C 0.10880(6) 0.15988(13) 0.57311(8) 0.0183(3) Uani 1 1 d . . .
C8 C 0.07951(6) 0.04630(14) 0.59836(9) 0.0238(3) Uani 1 1 d . . .
H8 H 0.0632 -0.0328 0.5640 0.029 Uiso 1 1 calc R . .
C9 C 0.07855(6) 0.07015(15) 0.68400(9) 0.0270(3) Uani 1 1 d . . .
H9 H 0.0613 0.0100 0.7183 0.032 Uiso 1 1 calc R . .
C10 C 0.10714(6) 0.19681(15) 0.70954(9) 0.0238(3) Uani 1 1 d . . .
C11 C 0.11683(8) 0.27049(18) 0.78952(10) 0.0356(4) Uani 1 1 d . . .
H11 H 0.1029 0.2273 0.8340 0.043 Uiso 1 1 calc R . .
C12 C 0.10418(7) 0.06280(15) 0.42775(9) 0.0268(3) Uani 1 1 d . . .
H12A H 0.1300 -0.0158 0.4552 0.040 Uiso 1 1 calc R . .
H12B H 0.1117 0.0829 0.3717 0.040 Uiso 1 1 calc R . .
H12C H 0.0609 0.0385 0.4191 0.040 Uiso 1 1 calc R . .
C13 C 0.18767(6) 0.22797(13) 0.49544(8) 0.0178(3) Uani 1 1 d . . .
C14 C 0.20497(6) 0.32579(14) 0.44224(8) 0.0209(3) Uani 1 1 d . . .
C15 C 0.23356(6) 0.15309(14) 0.55312(9) 0.0208(3) Uani 1 1 d . . .
H15 H 0.2222(7) 0.0871(17) 0.5917(10) 0.023(4) Uiso 1 1 d . . .
H14 H 0.1757(8) 0.3814(18) 0.4037(11) 0.029(4) Uiso 1 1 d . . .
H2N H 0.1465(8) 0.327(2) 0.6422(11) 0.031(4) Uiso 1 1 d . . .
H1N H 0.1164(8) 0.4757(18) 0.5208(11) 0.030(4) Uiso 1 1 d . . .

loop_
_atom_site_aniso_label
_atom_site_aniso_U_11
_atom_site_aniso_U_22
_atom_site_aniso_U_33
_atom_site_aniso_U_23
_atom_site_aniso_U_13
_atom_site_aniso_U_12
O1 0.0514(7) 0.0266(6) 0.0457(7) 0.0040(5) 0.0161(6) 0.0078(5)
O2 0.0802(10) 0.0462(8) 0.0323(7) -0.0121(6) 0.0179(6) -0.0044(7)
O3 0.0397(6) 0.0285(6) 0.0383(6) 0.0005(5) -0.0001(5) -0.0096(5)
S1A 0.0423(8) 0.0278(6) 0.0515(9) 0.0000(6) -0.0110(6) -0.0065(5)
C16A 0.059(3) 0.063(4) 0.098(5) 0.030(4) 0.016(4) -0.021(3)
C17A 0.175(10) 0.072(5) 0.048(4) -0.009(3) 0.011(5) 0.053(6)
S1B 0.0370(5) 0.0273(4) 0.0443(6) -0.0046(4) -0.0113(4) -0.0038(3)
C16B 0.050(2) 0.045(2) 0.112(4) 0.014(2) 0.011(3) -0.0179(18)
C17B 0.065(2) 0.0366(18) 0.0348(19) -0.0068(14) -0.0026(16) 0.0099(17)
N1 0.0190(5) 0.0227(6) 0.0195(5) 0.0028(4) 0.0058(4) 0.0035(4)
N2 0.0234(5) 0.0203(6) 0.0190(6) 0.0006(4) 0.0084(4) -0.0002(4)
C1 0.0319(8) 0.0319(8) 0.0326(8) 0.0135(6) 0.0180(7) 0.0130(6)
C2 0.0208(6) 0.0322(7) 0.0233(7) 0.0098(6) 0.0110(5) 0.0077(5)
C3 0.0251(7) 0.0462(9) 0.0271(8) 0.0104(7) 0.0026(6) 0.0072(7)
C4 0.0261(7) 0.0390(9) 0.0228(7) 0.0000(6) 0.0007(6) -0.0018(6)
C5 0.0185(6) 0.0259(7) 0.0170(6) 0.0013(5) 0.0079(5) -0.0003(5)
C6 0.0191(6) 0.0192(6) 0.0181(6) -0.0017(5) 0.0067(5) -0.0007(5)
C7 0.0169(6) 0.0180(6) 0.0210(6) 0.0006(5) 0.0068(5) 0.0027(5)
C8 0.0244(6) 0.0190(6) 0.0291(7) 0.0032(5) 0.0094(5) 0.0006(5)
C9 0.0279(7) 0.0269(7) 0.0297(7) 0.0100(6) 0.0139(6) 0.0037(6)
C10 0.0242(6) 0.0288(7) 0.0207(7) 0.0060(5) 0.0097(5) 0.0076(5)
C11 0.0459(9) 0.0410(9) 0.0230(7) 0.0037(7) 0.0144(7) 0.0108(7)
C12 0.0309(7) 0.0256(7) 0.0253(7) -0.0081(6) 0.0100(6) -0.0049(6)
C13 0.0193(6) 0.0186(6) 0.0177(6) -0.0028(5) 0.0085(5) 0.0010(5)
C14 0.0220(6) 0.0229(7) 0.0188(6) 0.0035(5) 0.0071(5) 0.0053(5)
C15 0.0242(7) 0.0196(6) 0.0215(6) 0.0050(5) 0.0109(5) 0.0024(5)

loop_
_atom_type_symbol
_atom_type_description
_atom_type_scat_dispersion_real
_atom_type_scat_dispersion_imag
_atom_type_scat_source
C C 0.0033 0.0016 'International Tables Vol C Tables 4.2.6.8 and 6.1.1.4'
H H 0.0000 0.0000 'International Tables Vol C Tables 4.2.6.8 and 6.1.1.4'
N N 0.0061 0.0033 'International Tables Vol C Tables 4.2.6.8 and 6.1.1.4'
O O 0.0106 0.0060 'International Tables Vol C Tables 4.2.6.8 and 6.1.1.4'
S S 0.1246 0.1234 'International Tables Vol C Tables 4.2.6.8 and 6.1.1.4'

loop_
_geom_angle_atom_site_label_1
_geom_angle_atom_site_label_2
_geom_angle_atom_site_label_3
_geom_angle
_geom_angle_site_symmetry_1
O3 S1A C17A 105.3(4) .
O3 S1A C16A 106.4(3) .
C17A S1A C16A 97.9(4) .
O3 S1B C17B 107.80(15) .
O3 S1B C16B 102.0(2) .
C17B S1B C16B 97.5(2) .
S1B C16B H16D 109.5 .
S1B C16B H16E 109.5 .
H16D C16B H16E 109.5 .
S1B C16B H16F 109.5 .
H16D C16B H16F 109.5 .
H16E C16B H16F 109.5 .
S1B C17B H17D 109.5 .
S1B C17B H17E 109.5 .
H17D C17B H17E 109.5 .
S1B C17B H17F 109.5 .
H17D C17B H17F 109.5 .
H17E C17B H17F 109.5 .
C5 N1 C2 109.61(12) .
C5 N1 H1N 127.4(11) .
C2 N1 H1N 123.0(11) .
C7 N2 C10 109.70(12) .
C7 N2 H2N 125.6(11) .
C10 N2 H2N 124.7(11) .
O1 C1 C2 124.86(14) .
O1 C1 H1 117.6 .
C2 C1 H1 117.6 .
C3 C2 N1 107.55(13) .
C3 C2 C1 130.24(14) .
N1 C2 C1 122.19(14) .
C2 C3 C4 107.62(13) .
C2 C3 H3 126.2 .
C4 C3 H3 126.2 .
C5 C4 C3 107.36(14) .
C5 C4 H4 126.3 .
C3 C4 H4 126.3 .
N1 C5 C4 107.86(12) .
N1 C5 C6 122.10(11) .
C4 C5 C6 130.02(13) .
C5 C6 C7 108.60(10) .
C5 C6 C13 111.62(10) .
C7 C6 C13 111.36(10) .
C5 C6 C12 109.15(11) .
C7 C6 C12 108.98(11) .
C13 C6 C12 107.08(10) .
N2 C7 C8 107.95(11) .
N2 C7 C6 122.03(11) .
C8 C7 C6 129.95(12) .
C7 C8 C9 107.20(12) .
C7 C8 H8 126.4 .
C9 C8 H8 126.4 .
C10 C9 C8 107.68(12) .
C10 C9 H9 126.2 .
C8 C9 H9 126.2 .
N2 C10 C9 107.47(12) .
N2 C10 C11 122.40(14) .
C9 C10 C11 130.10(13) .
O2 C11 C10 125.11(15) .
O2 C11 H11 117.4 .
C10 C11 H11 117.4 .
C6 C12 H12A 109.5 .
C6 C12 H12B 109.5 .
H12A C12 H12B 109.5 .
C6 C12 H12C 109.5 .
H12A C12 H12C 109.5 .
H12B C12 H12C 109.5 .
C15 C13 C14 118.16(12) .
C15 C13 C6 119.93(11) .
C14 C13 C6 121.69(11) .
C15 C14 C13 120.60(12) 7_556
C15 C14 H14 118.1(10) 7_556
C13 C14 H14 121.3(10) .
C14 C15 C13 121.24(12) 7_556
C14 C15 H15 119.8(9) 7_556
C13 C15 H15 119.0(9) .

loop_
_geom_bond_atom_site_label_1
_geom_bond_atom_site_label_2
_geom_bond_distance
_geom_bond_site_symmetry_2
O1 C1 1.216(2) .
O2 C11 1.216(2) .
O3 S1A 1.4618(17) .
O3 S1B 1.5365(15) .
S1A C17A 1.765(6) .
S1A C16A 1.783(6) .
C16A H16A 0.9800 .
C16A H16B 0.9800 .
C16A H16C 0.9800 .
C17A H17A 0.9800 .
C17A H17B 0.9800 .
C17A H17C 0.9800 .
S1B C17B 1.767(4) .
S1B C16B 1.792(5) .
C16B H16D 0.9800 .
C16B H16E 0.9800 .
C16B H16F 0.9800 .
C17B H17D 0.9800 .
C17B H17E 0.9800 .
C17B H17F 0.9800 .
N1 C5 1.3542(18) .
N1 C2 1.3764(17) .
N1 H1N 0.894(18) .
N2 C7 1.3561(17) .
N2 C10 1.3735(17) .
N2 H2N 0.883(19) .
C1 C2 1.429(2) .
C1 H1 0.9500 .
C2 C3 1.376(2) .
C3 C4 1.401(2) .
C3 H3 0.9500 .
C4 C5 1.3864(19) .
C4 H4 0.9500 .
C5 C6 1.5175(18) .
C6 C7 1.5186(17) .
C6 C13 1.5391(17) .
C6 C12 1.5404(18) .
C7 C8 1.3887(18) .
C8 C9 1.402(2) .
C8 H8 0.9500 .
C9 C10 1.382(2) .
C9 H9 0.9500 .
C10 C11 1.430(2) .
C11 H11 0.9500 .
C12 H12A 0.9800 .
C12 H12B 0.9800 .
C12 H12C 0.9800 .
C13 C15 1.3891(18) .
C13 C14 1.3929(18) .
C14 C15 1.3880(18) 7_556
C14 H14 0.940(17) .
C15 C14 1.3879(18) 7_556
C15 H15 0.966(16) .

loop_
_geom_hbond_atom_site_label_D
_geom_hbond_atom_site_label_H
_geom_hbond_atom_site_label_A
_geom_hbond_distance_DH
_geom_hbond_distance_HA
_geom_hbond_distance_DA
_geom_hbond_angle_DHA
N2 H2N O3 0.883(19) 1.879(19) 2.7552(16) 171.1(17)
N1 H1N O3 0.894(18) 1.973(18) 2.8504(16) 166.5(16)

loop_
_geom_torsion_atom_site_label_1
_geom_torsion_atom_site_label_2
_geom_torsion_atom_site_label_3
_geom_torsion_atom_site_label_4
_geom_torsion
_geom_torsion_site_symmetry_4
S1B O3 S1A C17A -39.6(3) .
S1B O3 S1A C16A -142.9(3) .
S1A O3 S1B C17B 134.2(2) .
S1A O3 S1B C16B 32.2(2) .
C5 N1 C2 C3 0.17(15) .
C5 N1 C2 C1 -178.28(12) .
O1 C1 C2 C3 -174.72(15) .
O1 C1 C2 N1 3.3(2) .
N1 C2 C3 C4 -0.30(16) .
C1 C2 C3 C4 177.98(14) .
C2 C3 C4 C5 0.32(17) .
C2 N1 C5 C4 0.04(15) .
C2 N1 C5 C6 -178.48(11) .
C3 C4 C5 N1 -0.22(16) .
C3 C4 C5 C6 178.14(13) .
N1 C5 C6 C7 69.78(15) .
C4 C5 C6 C7 -108.37(15) .
N1 C5 C6 C13 -53.35(15) .
C4 C5 C6 C13 128.49(14) .
N1 C5 C6 C12 -171.53(11) .
C4 C5 C6 C12 10.32(18) .
C10 N2 C7 C8 -0.54(15) .
C10 N2 C7 C6 176.73(11) .
C5 C6 C7 N2 -69.05(15) .
C13 C6 C7 N2 54.24(15) .
C12 C6 C7 N2 172.14(12) .
C5 C6 C7 C8 107.56(15) .
C13 C6 C7 C8 -129.15(14) .
C12 C6 C7 C8 -11.24(18) .
N2 C7 C8 C9 0.39(15) .
C6 C7 C8 C9 -176.59(12) .
C7 C8 C9 C10 -0.10(15) .
C7 N2 C10 C9 0.48(15) .
C7 N2 C10 C11 -178.11(13) .
C8 C9 C10 N2 -0.22(15) .
C8 C9 C10 C11 178.22(15) .
N2 C10 C11 O2 0.1(3) .
C9 C10 C11 O2 -178.18(16) .
C5 C6 C13 C15 160.94(12) .
C7 C6 C13 C15 39.38(16) .
C12 C6 C13 C15 -79.66(14) .
C5 C6 C13 C14 -24.48(16) .
C7 C6 C13 C14 -146.03(12) .
C12 C6 C13 C14 94.92(14) .
C15 C13 C14 C15 0.2(2) 7_556
C6 C13 C14 C15 -174.44(12) 7_556
C14 C13 C15 C14 -0.2(2) 7_556
C6 C13 C15 C14 174.54(12) 7_556
